data_4325481
loop_
_publ_author_name
'Isabel Serrano'
'M. Isabel L\'opez'
'\'Ingrid Ferrer'
'Albert Poater'
'Teodor Parella'
'Xavier Fontrodona'
'Miquel Sol\`a'
'Antoni Llobet'
'Montserrat Rodr\'iguez'
'Isabel Romero'

_publ_section_title
;
 New Ru(II) Complexes Containing Oxazoline Ligands As Epoxidation
 Catalysts. Influence of the Substituents on the Catalytic Performance
;
_journal_name_full 'Inorganic Chemistry'
_journal_page_first 6044
_journal_page_last 6054
_journal_paper_doi 10.1021/ic200053f
_journal_volume 50
_journal_year 2011
_chemical_absolute_configuration ad
_chemical_formula_moiety 'C22 H31 Cl N8 O3 Ru, C3 H6 O, H2 O'
_chemical_formula_sum 'C25 H39 Cl N8 O5 Ru'
_chemical_formula_weight 668.16
_chemical_name_systematic
; 
 ? 
;
_space_group_IT_number 4
_symmetry_cell_setting monoclinic
_symmetry_space_group_name_Hall 'P 2yb'
_symmetry_space_group_name_H-M 'P 1 21 1'
_atom_sites_solution_hydrogens geom
_atom_sites_solution_primary direct
_atom_sites_solution_secondary difmap
_audit_creation_method SHELXL-97
_cell_angle_alpha 90.00
_cell_angle_beta 97.103(4)
_cell_angle_gamma 90.00
_cell_formula_units_Z 2
_cell_length_a 7.7404(18)
_cell_length_b 17.076(4)
_cell_length_c 11.628(3)
_cell_measurement_temperature 100(2)
_cell_volume 1525.1(6)
_computing_cell_refinement 'BRUKER SMART'
_computing_data_collection 'BRUKER SMART'
_computing_data_reduction 'BRUKER SAINT+'
_computing_structure_refinement 'SHELXL-97 (Sheldrick, 1997)'
_computing_structure_solution 'SHELXS-97 (Sheldrick, 1990)'
_diffrn_ambient_temperature 100(2)
_diffrn_measured_fraction_theta_full 0.977
_diffrn_measured_fraction_theta_max 0.977
_diffrn_measurement_device_type 'ccd area detector'
_diffrn_measurement_method 'phi and omega scans'
_diffrn_radiation_monochromator graphite
_diffrn_radiation_source 'fine-focus sealed tube'
_diffrn_radiation_type MoK\a
_diffrn_radiation_wavelength 0.71073
_diffrn_reflns_av_R_equivalents 0.0546
_diffrn_reflns_av_sigmaI/netI 0.0661
_diffrn_reflns_limit_h_max 10
_diffrn_reflns_limit_h_min -10
_diffrn_reflns_limit_k_max 22
_diffrn_reflns_limit_k_min -22
_diffrn_reflns_limit_l_max 15
_diffrn_reflns_limit_l_min -15
_diffrn_reflns_number 23243
_diffrn_reflns_theta_full 28.35
_diffrn_reflns_theta_max 28.35
_diffrn_reflns_theta_min 2.13
_exptl_absorpt_coefficient_mu 0.649
_exptl_absorpt_correction_type none
_exptl_crystal_colour orange
_exptl_crystal_density_diffrn 1.455
_exptl_crystal_description plate
_exptl_crystal_F_000 692
_exptl_crystal_size_max 0.2
_exptl_crystal_size_mid 0.2
_exptl_crystal_size_min 0.08
_refine_diff_density_max 1.267
_refine_diff_density_min -1.326
_refine_diff_density_rms 0.083
_refine_ls_abs_structure_details 'Flack H D (1983), Acta Cryst. A39, 876-881'
_refine_ls_abs_structure_Flack 0.02(2)
_refine_ls_extinction_method none
_refine_ls_goodness_of_fit_ref 1.019
_refine_ls_hydrogen_treatment mixed
_refine_ls_matrix_type full
_refine_ls_number_parameters 376
_refine_ls_number_reflns 7329
_refine_ls_number_restraints 2
_refine_ls_restrained_S_all 1.019
_refine_ls_R_factor_all 0.0491
_refine_ls_R_factor_gt 0.0374
_refine_ls_shift/su_max 0.004
_refine_ls_shift/su_mean 0.000
_refine_ls_structure_factor_coef Fsqd
_refine_ls_weighting_details 'calc w=1/[\s^2^(Fo^2^)+(0.0362P)^2^+0.0000P] where P=(Fo^2^+2Fc^2^)/3'
_refine_ls_weighting_scheme calc
_refine_ls_wR_factor_gt 0.0741
_refine_ls_wR_factor_ref 0.0770
_reflns_number_gt 6247
_reflns_number_total 7329
_reflns_threshold_expression >2sigma(I)
_cod_data_source_file ic200053f_si_002_2.cif
_cod_data_source_block complex_2o
_cod_original_cell_volume 1525.2(6)
_cod_database_code 4325481

loop_
_symmetry_equiv_pos_as_xyz
'x, y, z'
'-x, y+1/2, -z'

loop_
_atom_site_label
_atom_site_type_symbol
_atom_site_fract_x
_atom_site_fract_y
_atom_site_fract_z
_atom_site_U_iso_or_equiv
_atom_site_adp_type
_atom_site_occupancy
_atom_site_symmetry_multiplicity
_atom_site_calc_flag
_atom_site_refinement_flags
Ru1 Ru 0.22097(3) 0.079756(15) 0.48828(2) 0.01363(6) Uani 1 1 d .
N6 n 0.3005(4) 0.03564(15) 0.3396(3) 0.0162(6) Uani 1 1 d .
O1 O -0.0400(3) 0.28860(13) 0.4339(2) 0.0198(5) Uani 1 1 d .
C8 C 0.3183(4) -0.0601(2) 0.2083(3) 0.0220(8) Uani 1 1 d .
H8A H 0.3068 -0.1085 0.1713 0.026 Uiso 1 1 calc R
Cl1 Cl 0.48960(11) 0.15387(5) 0.52557(8) 0.02029(19) Uani 1 1 d .
O2 O -0.0456(3) 0.24785(13) 0.6664(2) 0.0216(6) Uani 1 1 d .
C9 C 0.3979(5) 0.0049(2) 0.1712(3) 0.0231(8) Uani 1 1 d .
H9A H 0.4509 0.0097 0.1040 0.028 Uiso 1 1 calc R
N5 n 0.2594(4) -0.04048(16) 0.3095(3) 0.0170(6) Uani 1 1 d .
O3 O 0.3920(4) 0.20620(15) 0.7677(2) 0.0290(6) Uani 1 1 d .
H3B H 0.3966 0.2083 0.6976 0.044 Uiso 1 1 calc R
N2 n 0.2958(4) -0.09121(16) 0.4990(3) 0.0177(6) Uani 1 1 d .
C10 C 0.3837(4) 0.0630(2) 0.2549(3) 0.0203(9) Uani 1 1 d .
H10A H 0.4267 0.1137 0.2515 0.024 Uiso 1 1 calc R
N1 n 0.3379(4) -0.02292(16) 0.5598(3) 0.0155(6) Uani 1 1 d .
C4 C 0.1817(4) -0.0883(2) 0.3919(3) 0.0181(7) Uani 1 1 d .
H4A H 0.1671 -0.1416 0.3608 0.022 Uiso 1 1 calc R
N3 n 0.0119(4) -0.05794(16) 0.4094(3) 0.0161(6) Uani 1 1 d .
C1 C 0.4602(4) -0.0448(2) 0.6446(3) 0.0206(8) Uani 1 1 d .
H1A H 0.5148 -0.0111 0.7007 0.025 Uiso 1 1 calc R
N4 n 0.0001(4) 0.01496(16) 0.4540(3) 0.0158(6) Uani 1 1 d .
C2 C 0.4957(5) -0.1251(2) 0.6384(3) 0.0221(8) Uani 1 1 d .
H2A H 0.5749 -0.1537 0.6884 0.027 Uiso 1 1 calc R
N7 n 0.1035(4) 0.17732(16) 0.4118(3) 0.0153(6) Uani 1 1 d .
C3 C 0.3916(4) -0.1525(2) 0.5450(3) 0.0210(8) Uani 1 1 d .
H3A H 0.3868 -0.2038 0.5177 0.025 Uiso 1 1 calc R
N8 n 0.1157(4) 0.13672(16) 0.6292(2) 0.0148(6) Uani 1 1 d .
C7 C -0.1688(4) 0.0263(2) 0.4597(3) 0.0172(7) Uani 1 1 d .
H7A H -0.2164 0.0716 0.4870 0.021 Uiso 1 1 calc R
C6 C -0.2646(4) -0.0397(2) 0.4188(3) 0.0186(7) Uani 1 1 d .
H6A H -0.3846 -0.0463 0.4138 0.022 Uiso 1 1 calc R
C5 C -0.1456(4) -0.0925(2) 0.3875(3) 0.0178(7) Uani 1 1 d .
H5A H -0.1688 -0.1424 0.3573 0.021 Uiso 1 1 calc R
C11 C 0.0294(4) 0.22159(19) 0.4791(4) 0.0166(7) Uani 1 1 d .
C12 C 0.0116(5) 0.2939(2) 0.3175(3) 0.0221(8) Uani 1 1 d .
H12A H 0.0999 0.3338 0.3140 0.027 Uiso 1 1 calc R
H12B H -0.0877 0.3061 0.2610 0.027 Uiso 1 1 calc R
C13 C 0.0847(5) 0.21146(19) 0.2947(3) 0.0182(7) Uani 1 1 d .
H13A H 0.2002 0.2171 0.2693 0.022 Uiso 1 1 calc R
C14 C -0.0294(5) 0.1600(2) 0.2076(3) 0.0242(8) Uani 1 1 d .
H14A H 0.0125 0.1060 0.2186 0.029 Uiso 1 1 calc R
C15 C -0.2210(5) 0.1604(2) 0.2262(4) 0.0326(10) Uani 1 1 d .
H15A H -0.2802 0.1181 0.1833 0.049 Uiso 1 1 calc R
H15B H -0.2728 0.2093 0.1998 0.049 Uiso 1 1 calc R
H15C H -0.2306 0.1539 0.3072 0.049 Uiso 1 1 calc R
C16 C -0.0096(6) 0.1831(3) 0.0837(4) 0.0365(10) Uani 1 1 d .
H16A H -0.0779 0.1486 0.0311 0.055 Uiso 1 1 calc R
H16B H 0.1106 0.1793 0.0717 0.055 Uiso 1 1 calc R
H16C H -0.0490 0.2360 0.0701 0.055 Uiso 1 1 calc R
C17 C 0.0283(4) 0.20184(19) 0.6022(3) 0.0168(7) Uani 1 1 d .
C18 C 0.1437(5) 0.1162(2) 0.7525(3) 0.0191(8) Uani 1 1 d .
H18A H 0.0748 0.1527 0.7933 0.023 Uiso 1 1 calc R
C19 C 0.3356(5) 0.1302(2) 0.7976(3) 0.0243(8) Uani 1 1 d .
H19A H 0.3522 0.1245 0.8812 0.029 Uiso 1 1 calc R
H19B H 0.4063 0.0910 0.7653 0.029 Uiso 1 1 calc R
C20 C 0.0767(5) 0.0333(2) 0.7728(3) 0.0205(8) Uani 1 1 d .
H20A H 0.1061 -0.0001 0.7094 0.025 Uiso 1 1 calc R
C21 C 0.1557(5) -0.0039(2) 0.8869(3) 0.0313(9) Uani 1 1 d .
H21A H 0.0971 -0.0522 0.8985 0.047 Uiso 1 1 calc R
H21B H 0.1424 0.0312 0.9498 0.047 Uiso 1 1 calc R
H21C H 0.2772 -0.0138 0.8842 0.047 Uiso 1 1 calc R
C22 C -0.1216(5) 0.0350(2) 0.7676(3) 0.0255(8) Uani 1 1 d .
H22A H -0.1655 -0.0177 0.7645 0.038 Uiso 1 1 calc R
H22B H -0.1704 0.0630 0.6997 0.038 Uiso 1 1 calc R
H22C H -0.1532 0.0607 0.8354 0.038 Uiso 1 1 calc R
O1W O 0.2582(4) 0.75798(16) 0.1604(2) 0.0270(6) Uani 1 1 d .
O1X O 0.7820(4) 0.84762(18) 0.8786(2) 0.0375(7) Uani 1 1 d .
C2X C 0.7253(5) 0.8434(2) 0.9707(3) 0.0291(9) Uani 1 1 d .
C1X C 0.5406(6) 0.8205(3) 0.9762(5) 0.0569(15) Uani 1 1 d .
H1XA H 0.4862 0.8077 0.8998 0.085 Uiso 1 1 calc R
H1XB H 0.4796 0.8633 1.0065 0.085 Uiso 1 1 calc R
H1XC H 0.5371 0.7758 1.0259 0.085 Uiso 1 1 calc R
C3X C 0.8327(6) 0.8601(3) 1.0822(4) 0.0521(13) Uani 1 1 d .
H3XA H 0.9495 0.8721 1.0683 0.078 Uiso 1 1 calc R
H3XB H 0.8338 0.8150 1.1316 0.078 Uiso 1 1 calc R
H3XC H 0.7845 0.9039 1.1190 0.078 Uiso 1 1 calc R
H1W H 0.360(5) 0.733(2) 0.188(3) 0.031(12) Uiso 1 1 d D
H2W H 0.176(6) 0.741(4) 0.213(6) 0.11(2) Uiso 1 1 d D

loop_
_atom_site_aniso_label
_atom_site_aniso_U_11
_atom_site_aniso_U_22
_atom_site_aniso_U_33
_atom_site_aniso_U_23
_atom_site_aniso_U_13
_atom_site_aniso_U_12
Ru1 0.01009(10) 0.01092(10) 0.01998(13) -0.00058(15) 0.00226(8) 0.00043(16)
N6 0.0114(14) 0.0121(14) 0.0244(17) -0.0014(11) 0.0004(12) -0.0002(11)
O1 0.0217(13) 0.0122(11) 0.0270(14) 0.0045(10) 0.0089(11) 0.0068(10)
C8 0.0167(17) 0.0271(19) 0.022(2) -0.0102(16) 0.0022(15) 0.0015(15)
Cl1 0.0143(4) 0.0160(4) 0.0309(5) -0.0026(3) 0.0038(4) -0.0028(3)
O2 0.0255(14) 0.0161(12) 0.0249(15) -0.0024(10) 0.0101(11) 0.0054(11)
C9 0.0209(19) 0.030(2) 0.019(2) -0.0006(16) 0.0072(15) 0.0018(16)
N5 0.0155(14) 0.0138(13) 0.0220(17) -0.0027(11) 0.0036(12) 0.0006(12)
O3 0.0267(15) 0.0271(14) 0.0333(17) -0.0092(12) 0.0040(13) -0.0107(12)
N2 0.0158(14) 0.0124(13) 0.0254(17) -0.0002(11) 0.0041(12) 0.0011(12)
C10 0.0163(16) 0.027(3) 0.0177(17) 0.0045(14) 0.0039(13) 0.0026(14)
N1 0.0099(14) 0.0127(13) 0.0240(17) -0.0023(11) 0.0024(12) -0.0015(11)
C4 0.0117(16) 0.0159(16) 0.027(2) -0.0013(14) 0.0051(14) 0.0012(14)
N3 0.0097(14) 0.0125(14) 0.0262(18) -0.0003(13) 0.0024(12) -0.0001(12)
C1 0.0137(17) 0.0269(19) 0.021(2) 0.0019(15) 0.0015(15) -0.0029(15)
N4 0.0130(14) 0.0122(14) 0.0216(16) 0.0006(11) -0.0006(12) -0.0011(12)
C2 0.0176(18) 0.0210(18) 0.028(2) 0.0076(16) 0.0051(16) 0.0059(15)
N7 0.0157(15) 0.0127(14) 0.0181(16) -0.0013(11) 0.0048(12) -0.0026(12)
C3 0.0143(17) 0.0158(16) 0.035(2) 0.0054(15) 0.0095(16) 0.0029(14)
N8 0.0142(14) 0.0143(14) 0.0170(16) 0.0012(11) 0.0061(12) -0.0023(11)
C7 0.0142(17) 0.0176(16) 0.0198(19) 0.0018(13) 0.0028(14) 0.0016(14)
C6 0.0127(16) 0.0215(18) 0.021(2) 0.0029(14) 0.0000(14) -0.0012(14)
C5 0.0155(17) 0.0154(16) 0.022(2) -0.0007(14) 0.0006(14) -0.0032(14)
C11 0.0110(17) 0.0132(16) 0.026(2) -0.0008(15) 0.0035(15) 0.0006(13)
C12 0.026(2) 0.0197(18) 0.022(2) 0.0059(15) 0.0066(16) 0.0045(15)
C13 0.0167(17) 0.0159(17) 0.022(2) 0.0021(14) 0.0012(15) -0.0003(14)
C14 0.0202(18) 0.0261(19) 0.025(2) 0.0030(16) -0.0022(15) -0.0007(16)
C15 0.023(2) 0.040(2) 0.033(2) 0.0082(19) -0.0048(17) -0.0070(18)
C16 0.036(2) 0.046(3) 0.027(2) -0.0009(19) 0.0008(19) -0.004(2)
C17 0.0130(16) 0.0144(15) 0.023(2) -0.0002(14) 0.0016(14) -0.0012(14)
C18 0.0160(19) 0.0200(18) 0.021(2) -0.0046(15) 0.0021(15) 0.0003(16)
C19 0.0222(19) 0.0248(19) 0.025(2) -0.0024(15) -0.0021(16) -0.0028(16)
C20 0.028(2) 0.0202(18) 0.013(2) 0.0011(14) 0.0009(16) 0.0008(17)
C21 0.033(2) 0.033(2) 0.026(2) 0.0079(17) 0.0004(18) 0.0063(18)
C22 0.024(2) 0.028(2) 0.025(2) 0.0031(16) 0.0029(16) -0.0036(16)
O1W 0.0220(14) 0.0318(15) 0.0279(16) 0.0072(12) 0.0058(12) 0.0039(13)
O1X 0.0345(17) 0.0531(19) 0.0263(17) 0.0054(14) 0.0091(13) 0.0034(15)
C2X 0.038(2) 0.0250(19) 0.025(2) 0.0038(16) 0.0066(19) 0.0034(18)
C1X 0.046(3) 0.081(4) 0.047(4) 0.003(3) 0.016(2) -0.015(3)
C3X 0.052(3) 0.075(4) 0.028(3) 0.000(2) -0.002(2) -0.005(3)

loop_
_atom_type_symbol
_atom_type_description
_atom_type_scat_dispersion_real
_atom_type_scat_dispersion_imag
_atom_type_scat_source
C C 0.0033 0.0016 'International Tables Vol C Tables 4.2.6.8 and 6.1.1.4'
H H 0.0000 0.0000 'International Tables Vol C Tables 4.2.6.8 and 6.1.1.4'
N N 0.0061 0.0033 'International Tables Vol C Tables 4.2.6.8 and 6.1.1.4'
O O 0.0106 0.0060 'International Tables Vol C Tables 4.2.6.8 and 6.1.1.4'
Cl Cl 0.1484 0.1585 'International Tables Vol C Tables 4.2.6.8 and 6.1.1.4'
Ru Ru -1.2594 0.8363 'International Tables Vol C Tables 4.2.6.8 and 6.1.1.4'

loop_
_geom_angle_atom_site_label_1
_geom_angle_atom_site_label_2
_geom_angle_atom_site_label_3
_geom_angle
N4 Ru1 N7 92.30(11)
N4 Ru1 N6 88.13(11)
N7 Ru1 N6 95.52(11)
N4 Ru1 N1 86.21(11)
N7 Ru1 N1 177.45(12)
N6 Ru1 N1 82.36(11)
N4 Ru1 N8 90.41(11)
N7 Ru1 N8 76.88(11)
N6 Ru1 N8 172.21(11)
N1 Ru1 N8 105.18(11)
N4 Ru1 Cl1 178.06(9)
N7 Ru1 Cl1 88.73(8)
N6 Ru1 Cl1 90.14(8)
N1 Ru1 Cl1 92.69(8)
N8 Ru1 Cl1 91.43(8)
C10 N6 N5 105.2(3)
C10 N6 Ru1 136.1(2)
N5 N6 Ru1 118.6(2)
C11 O1 C12 105.8(3)
N5 C8 C9 106.6(3)
C8 C9 C10 106.2(3)
C8 N5 N6 111.3(3)
C8 N5 C4 130.4(3)
N6 N5 C4 117.9(3)
C3 N2 N1 111.6(3)
C3 N2 C4 128.1(3)
N1 N2 C4 119.7(3)
N6 C10 C9 110.6(3)
C1 N1 N2 104.1(3)
C1 N1 Ru1 139.4(2)
N2 N1 Ru1 116.1(2)
N2 C4 N5 109.4(3)
N2 C4 N3 111.2(3)
N5 C4 N3 110.4(3)
C5 N3 N4 111.8(3)
C5 N3 C4 129.0(3)
N4 N3 C4 119.1(3)
N1 C1 C2 111.1(3)
C7 N4 N3 105.4(3)
C7 N4 Ru1 135.9(2)
N3 N4 Ru1 118.7(2)
C3 C2 C1 106.2(3)
C11 N7 C13 109.5(3)
C11 N7 Ru1 115.2(3)
C13 N7 Ru1 135.4(2)
C2 C3 N2 106.9(3)
C17 N8 C18 116.3(3)
C17 N8 Ru1 115.6(2)
C18 N8 Ru1 127.8(2)
N4 C7 C6 110.4(3)
C5 C6 C7 105.9(3)
N3 C5 C6 106.4(3)
N7 C11 O1 117.0(3)
N7 C11 C17 121.3(3)
O1 C11 C17 121.7(3)
O1 C12 C13 104.5(3)
N7 C13 C14 111.5(3)
N7 C13 C12 101.4(3)
C14 C13 C12 116.0(3)
C16 C14 C15 110.3(3)
C16 C14 C13 111.1(3)
C15 C14 C13 113.2(3)
O2 C17 N8 129.6(3)
O2 C17 C11 119.2(3)
N8 C17 C11 111.1(3)
N8 C18 C19 108.5(3)
N8 C18 C20 111.0(3)
C19 C18 C20 115.0(3)
O3 C19 C18 111.9(3)
C22 C20 C21 109.5(3)
C22 C20 C18 109.4(3)
C21 C20 C18 114.1(3)
O1X C2X C3X 122.6(4)
O1X C2X C1X 120.6(4)
C3X C2X C1X 116.8(4)

loop_
_geom_bond_atom_site_label_1
_geom_bond_atom_site_label_2
_geom_bond_distance
Ru1 N4 2.034(3)
Ru1 N7 2.048(3)
Ru1 N6 2.049(3)
Ru1 N1 2.097(3)
Ru1 N8 2.150(3)
Ru1 Cl1 2.4270(9)
N6 C10 1.327(4)
N6 N5 1.373(4)
O1 C11 1.343(4)
O1 C12 1.461(4)
C8 N5 1.356(4)
C8 C9 1.365(5)
O2 C17 1.268(4)
C9 C10 1.404(5)
N5 C4 1.446(4)
O3 C19 1.425(4)
N2 C3 1.355(4)
N2 N1 1.381(4)
N2 C4 1.436(4)
N1 C1 1.333(4)
C4 N3 1.451(4)
N3 C5 1.350(4)
N3 N4 1.356(4)
C1 C2 1.402(5)
N4 C7 1.332(4)
C2 C3 1.353(5)
N7 C11 1.275(4)
N7 C13 1.472(4)
N8 C17 1.319(4)
N8 C18 1.466(5)
C7 C6 1.399(5)
C6 C5 1.370(5)
C11 C17 1.471(5)
C12 C13 1.552(5)
C13 C14 1.536(5)
C14 C16 1.519(5)
C14 C15 1.525(5)
C18 C19 1.532(5)
C18 C20 1.536(5)
C20 C22 1.529(5)
C20 C21 1.529(5)
O1X C2X 1.209(5)
C2X C3X 1.479(6)
C2X C1X 1.491(6)

loop_
_geom_torsion_atom_site_label_1
_geom_torsion_atom_site_label_2
_geom_torsion_atom_site_label_3
_geom_torsion_atom_site_label_4
_geom_torsion
N4 Ru1 N6 C10 141.6(3)
N7 Ru1 N6 C10 49.5(3)
N1 Ru1 N6 C10 -131.9(3)
N8 Ru1 N6 C10 62.4(10)
Cl1 Ru1 N6 C10 -39.2(3)
N4 Ru1 N6 N5 -35.8(2)
N7 Ru1 N6 N5 -127.9(2)
N1 Ru1 N6 N5 50.6(2)
N8 Ru1 N6 N5 -115.0(8)
Cl1 Ru1 N6 N5 143.3(2)
N5 C8 C9 C10 0.2(4)
C9 C8 N5 N6 -0.6(4)
C9 C8 N5 C4 -172.9(3)
C10 N6 N5 C8 0.7(4)
Ru1 N6 N5 C8 178.9(2)
C10 N6 N5 C4 174.1(3)
Ru1 N6 N5 C4 -7.7(4)
N5 N6 C10 C9 -0.6(4)
Ru1 N6 C10 C9 -178.2(3)
C8 C9 C10 N6 0.2(4)
C3 N2 N1 C1 -0.7(4)
C4 N2 N1 C1 -172.5(3)
C3 N2 N1 Ru1 173.4(2)
C4 N2 N1 Ru1 1.6(4)
N4 Ru1 N1 C1 -147.2(4)
N7 Ru1 N1 C1 158(3)
N6 Ru1 N1 C1 124.2(4)
N8 Ru1 N1 C1 -57.8(4)
Cl1 Ru1 N1 C1 34.4(4)
N4 Ru1 N1 N2 41.6(2)
N7 Ru1 N1 N2 -13(3)
N6 Ru1 N1 N2 -47.0(2)
N8 Ru1 N1 N2 131.0(2)
Cl1 Ru1 N1 N2 -136.8(2)
C3 N2 C4 N5 -109.0(4)
N1 N2 C4 N5 61.2(4)
C3 N2 C4 N3 128.8(4)
N1 N2 C4 N3 -61.0(4)
C8 N5 C4 N2 114.0(4)
N6 N5 C4 N2 -57.9(4)
C8 N5 C4 N3 -123.3(4)
N6 N5 C4 N3 64.8(4)
N2 C4 N3 C5 -120.3(4)
N5 C4 N3 C5 118.1(4)
N2 C4 N3 N4 59.5(4)
N5 C4 N3 N4 -62.2(4)
N2 N1 C1 C2 0.0(4)
Ru1 N1 C1 C2 -171.8(3)
C5 N3 N4 C7 -0.2(4)
C4 N3 N4 C7 180.0(3)
C5 N3 N4 Ru1 -177.8(2)
C4 N3 N4 Ru1 2.4(4)
N7 Ru1 N4 C7 -42.7(4)
N6 Ru1 N4 C7 -138.1(4)
N1 Ru1 N4 C7 139.4(4)
N8 Ru1 N4 C7 34.2(3)
Cl1 Ru1 N4 C7 -165(2)
N7 Ru1 N4 N3 134.0(3)
N6 Ru1 N4 N3 38.5(3)
N1 Ru1 N4 N3 -43.9(3)
N8 Ru1 N4 N3 -149.1(3)
Cl1 Ru1 N4 N3 12(3)
N1 C1 C2 C3 0.7(4)
N4 Ru1 N7 C11 89.7(3)
N6 Ru1 N7 C11 178.0(2)
N1 Ru1 N7 C11 144(3)
N8 Ru1 N7 C11 -0.2(2)
Cl1 Ru1 N7 C11 -92.0(2)
N4 Ru1 N7 C13 -91.7(3)
N6 Ru1 N7 C13 -3.4(3)
N1 Ru1 N7 C13 -37(3)
N8 Ru1 N7 C13 178.4(3)
Cl1 Ru1 N7 C13 86.6(3)
C1 C2 C3 N2 -1.1(4)
N1 N2 C3 C2 1.2(4)
C4 N2 C3 C2 172.0(3)
N4 Ru1 N8 C17 -90.9(2)
N7 Ru1 N8 C17 1.3(2)
N6 Ru1 N8 C17 -11.8(10)
N1 Ru1 N8 C17 -177.1(2)
Cl1 Ru1 N8 C17 89.7(2)
N4 Ru1 N8 C18 95.5(3)
N7 Ru1 N8 C18 -172.2(3)
N6 Ru1 N8 C18 174.7(7)
N1 Ru1 N8 C18 9.4(3)
Cl1 Ru1 N8 C18 -83.8(3)
N3 N4 C7 C6 0.1(4)
Ru1 N4 C7 C6 177.0(3)
N4 C7 C6 C5 0.1(4)
N4 N3 C5 C6 0.3(4)
C4 N3 C5 C6 -179.9(3)
C7 C6 C5 N3 -0.2(4)
C13 N7 C11 O1 -2.9(4)
Ru1 N7 C11 O1 176.1(2)
C13 N7 C11 C17 -179.8(3)
Ru1 N7 C11 C17 -0.9(4)
C12 O1 C11 N7 -6.4(4)
C12 O1 C11 C17 170.5(3)
C11 O1 C12 C13 12.1(3)
C11 N7 C13 C14 -114.0(3)
Ru1 N7 C13 C14 67.4(4)
C11 N7 C13 C12 10.1(4)
Ru1 N7 C13 C12 -168.5(2)
O1 C12 C13 N7 -13.2(3)
O1 C12 C13 C14 107.8(3)
N7 C13 C14 C16 -164.9(3)
C12 C13 C14 C16 79.7(4)
N7 C13 C14 C15 70.3(4)
C12 C13 C14 C15 -45.1(4)
C18 N8 C17 O2 -4.8(5)
Ru1 N8 C17 O2 -179.1(3)
C18 N8 C17 C11 172.3(3)
Ru1 N8 C17 C11 -2.0(3)
N7 C11 C17 O2 179.4(3)
O1 C11 C17 O2 2.6(5)
N7 C11 C17 N8 2.0(5)
O1 C11 C17 N8 -174.8(3)
C17 N8 C18 C19 -107.6(3)
Ru1 N8 C18 C19 65.9(4)
C17 N8 C18 C20 125.1(3)
Ru1 N8 C18 C20 -61.4(4)
N8 C18 C19 O3 50.4(4)
C20 C18 C19 O3 175.3(3)
N8 C18 C20 C22 -77.6(4)
C19 C18 C20 C22 158.7(3)
N8 C18 C20 C21 159.3(3)
C19 C18 C20 C21 35.6(4)
